data_7202318
loop_
_publ_author_name
'Du, Miao'
'Zhang, Zhi-Hui'
'Wang, Xiu-Guang'
'Tang, Liang-Fu'
'Zhao, Xiao-Jun'

_publ_section_title
;
 Structural modulation of polythreading and interpenetrating
 coordination networks with an elongated dipyridyl building block and
 various anionic co-ligands
;
_journal_issue 12
_journal_name_full CrystEngComm
_journal_page_first 1855
_journal_paper_doi 10.1039/b810121c
_journal_volume 10
_journal_year 2008
_chemical_formula_sum 'C46 H44 Cd N18'
_chemical_formula_weight 961.39
_chemical_name_systematic
;
?
;
_space_group_IT_number 54
_symmetry_cell_setting orthorhombic
_symmetry_space_group_name_Hall '-P 2a 2ac'
_symmetry_space_group_name_H-M 'P c c a'
_atom_sites_solution_hydrogens geom
_atom_sites_solution_primary direct
_atom_sites_solution_secondary difmap
_audit_creation_method SHELXL-97
_cell_angle_alpha 90.00
_cell_angle_beta 90.00
_cell_angle_gamma 90.00
_cell_formula_units_Z 4
_cell_length_a 23.155(8)
_cell_length_b 24.935(8)
_cell_length_c 8.302(3)
_cell_measurement_reflns_used 2286
_cell_measurement_temperature 294(2)
_cell_measurement_theta_max 19.12
_cell_measurement_theta_min 2.40
_cell_volume 4793(3)
_computing_cell_refinement 'Bruker Apex II'
_computing_data_collection 'Bruker Apex II'
_computing_data_reduction 'Bruker SAINT'
_computing_molecular_graphics 'Bruker SHELXTL'
_computing_publication_material 'Bruker SHELXTL'
_computing_structure_refinement 'SHELXL-97 (Sheldrick, 1997)'
_computing_structure_solution 'SHELXS-97 (Sheldrick, 1990)'
_diffrn_ambient_temperature 294(2)
_diffrn_measured_fraction_theta_full 0.998
_diffrn_measured_fraction_theta_max 0.998
_diffrn_measurement_device_type 'Apex II CCD area detector'
_diffrn_measurement_method 'phi and omega scans'
_diffrn_radiation_monochromator graphite
_diffrn_radiation_source 'fine-focus sealed tube'
_diffrn_radiation_type MoK\a
_diffrn_radiation_wavelength 0.71073
_diffrn_reflns_av_R_equivalents 0.0984
_diffrn_reflns_av_sigmaI/netI 0.0807
_diffrn_reflns_limit_h_max 25
_diffrn_reflns_limit_h_min -27
_diffrn_reflns_limit_k_max 28
_diffrn_reflns_limit_k_min -29
_diffrn_reflns_limit_l_max 9
_diffrn_reflns_limit_l_min -9
_diffrn_reflns_number 25483
_diffrn_reflns_theta_full 25.01
_diffrn_reflns_theta_max 25.01
_diffrn_reflns_theta_min 1.76
_exptl_absorpt_coefficient_mu 0.508
_exptl_absorpt_correction_T_max 0.9323
_exptl_absorpt_correction_T_min 0.8835
_exptl_absorpt_correction_type multi-scan
_exptl_absorpt_process_details SADABS
_exptl_crystal_colour Colorless
_exptl_crystal_density_diffrn 1.332
_exptl_crystal_density_method 'not measured'
_exptl_crystal_description Lamellar
_exptl_crystal_F_000 1976
_exptl_crystal_size_max 0.25
_exptl_crystal_size_mid 0.19
_exptl_crystal_size_min 0.14
_refine_diff_density_max 0.776
_refine_diff_density_min -0.598
_refine_diff_density_rms 0.075
_refine_ls_extinction_method none
_refine_ls_goodness_of_fit_ref 1.054
_refine_ls_hydrogen_treatment constr
_refine_ls_matrix_type full
_refine_ls_number_parameters 302
_refine_ls_number_reflns 4217
_refine_ls_number_restraints 30
_refine_ls_restrained_S_all 1.057
_refine_ls_R_factor_all 0.1242
_refine_ls_R_factor_gt 0.0681
_refine_ls_shift/su_max 0.000
_refine_ls_shift/su_mean 0.000
_refine_ls_structure_factor_coef Fsqd
_refine_ls_weighting_details 'calc w=1/[\s^2^(Fo^2^)+(0.0567P)^2^+12.2581P] where P=(Fo^2^+2Fc^2^)/3'
_refine_ls_weighting_scheme calc
_refine_ls_wR_factor_gt 0.1419
_refine_ls_wR_factor_ref 0.1728
_reflns_number_gt 2568
_reflns_number_total 4217
_reflns_threshold_expression >2sigma(I)
_cod_data_source_file b810121c.txt
_cod_data_source_block 1
_cod_depositor_comments
;
The following automatic conversions were performed:
'_symmetry_cell_setting' value 'Orthorhombic' changed to 'orthorhombic'
according to '/home/saulius/struct/CIF-dictionaries/cif_core.dic'
dictionary named 'cif_core.dic' version 2.4.1 from
2010-06-29.

'_exptl_absorpt_correction_type' value 'Multi-SCAN' changed
to 'multi-scan' according to
'/home/saulius/struct/CIF-dictionaries/cif_core.dic' dictionary named
'cif_core.dic' version 2.4.1 from 2010-06-29.

Automatic conversion script
Id: cif_fix_enum 1527 2010-12-29 10:47:43Z saulius 
;
_cod_original_sg_symbol_H-M Pcca
_cod_database_code 7202318

loop_
_symmetry_equiv_pos_as_xyz
'x, y, z'
'-x+1/2, -y, z'
'-x, y, -z+1/2'
'x+1/2, -y, -z+1/2'
'-x, -y, -z'
'x-1/2, y, -z'
'x, -y, z-1/2'
'-x-1/2, y, z-1/2'

loop_
_atom_site_label
_atom_site_type_symbol
_atom_site_fract_x
_atom_site_fract_y
_atom_site_fract_z
_atom_site_U_iso_or_equiv
_atom_site_adp_type
_atom_site_occupancy
_atom_site_symmetry_multiplicity
_atom_site_calc_flag
_atom_site_refinement_flags
_atom_site_disorder_assembly
_atom_site_disorder_group
Cd1 Cd 0.0000 0.26407(3) 0.2500 0.0536(2) Uani 1 2 d S . .
N1 N 0.0499(2) 0.1962(2) 0.1068(6) 0.0557(14) Uani 1 1 d . . .
N2 N 0.1680(2) -0.0149(2) -0.1850(5) 0.0418(12) Uani 1 1 d . . .
N3 N 0.20369(19) 0.02077(19) -0.2577(5) 0.0432(11) Uani 1 1 d . . .
N4 N 0.0500(2) 0.3272(2) 0.0922(6) 0.0570(14) Uani 1 1 d . . .
N5 N 0.2012(2) 0.4846(2) -0.3431(5) 0.0451(13) Uani 1 1 d . . .
N6 N 0.1682(2) 0.5247(2) -0.2790(5) 0.0485(13) Uani 1 1 d . . .
N7 N 0.0732(3) 0.2648(3) 0.4431(9) 0.081(2) Uani 1 1 d U A .
N8 N 0.1600(9) 0.2441(8) 0.581(2) 0.121(4) Uani 0.50 1 d PU A 1
N8' N 0.1655(10) 0.2235(8) 0.494(2) 0.121(4) Uani 0.50 1 d PU A 2
N9 N 0.2623(6) 0.2597(5) 0.4971(17) 0.189(5) Uani 1 1 d U A .
C1 C 0.0729(3) 0.1562(3) 0.1890(8) 0.0601(19) Uani 1 1 d . . .
H1 H 0.0683 0.1558 0.3003 0.072 Uiso 1 1 calc R . .
C2 C 0.1032(3) 0.1154(3) 0.1180(8) 0.0588(18) Uani 1 1 d . . .
H2 H 0.1186 0.0880 0.1808 0.071 Uiso 1 1 calc R . .
C3 C 0.1111(3) 0.1150(3) -0.0473(7) 0.0472(15) Uani 1 1 d . . .
C4 C 0.0888(3) 0.1576(3) -0.1328(8) 0.064(2) Uani 1 1 d . . .
H4 H 0.0939 0.1597 -0.2438 0.077 Uiso 1 1 calc R . .
C5 C 0.0591(3) 0.1967(3) -0.0524(8) 0.068(2) Uani 1 1 d . . .
H5 H 0.0444 0.2253 -0.1117 0.082 Uiso 1 1 calc R . .
C6 C 0.1430(2) 0.0701(2) -0.1233(7) 0.0429(14) Uani 1 1 d . . .
C7 C 0.1309(2) 0.0149(2) -0.1036(6) 0.0429(15) Uani 1 1 d . . .
C8 C 0.0817(3) -0.0116(3) -0.0174(8) 0.0606(19) Uani 1 1 d . . .
H8A H 0.0472 0.0091 -0.0331 0.091 Uiso 1 1 calc R . .
H8B H 0.0903 -0.0136 0.0956 0.091 Uiso 1 1 calc R . .
H8C H 0.0762 -0.0471 -0.0594 0.091 Uiso 1 1 calc R . .
C9 C 0.2500 0.0000 -0.3548(9) 0.045(2) Uani 1 2 d S . .
H9A H 0.2647 0.0283 -0.4235 0.054 Uiso 0.50 1 calc PR . .
H9B H 0.2353 -0.0283 -0.4235 0.054 Uiso 0.50 1 calc PR . .
C10 C 0.1900(3) 0.0720(2) -0.2226(6) 0.0431(14) Uani 1 1 d . . .
C11 C 0.2238(3) 0.1187(3) -0.2846(8) 0.066(2) Uani 1 1 d . . .
H11A H 0.2643 0.1117 -0.2722 0.099 Uiso 1 1 calc R . .
H11B H 0.2136 0.1503 -0.2251 0.099 Uiso 1 1 calc R . .
H11C H 0.2151 0.1240 -0.3966 0.099 Uiso 1 1 calc R . .
C12 C 0.0221(3) 0.3672(3) 0.0223(9) 0.0618(19) Uani 1 1 d . . .
H12 H -0.0177 0.3695 0.0366 0.074 Uiso 1 1 calc R . .
C13 C 0.0487(3) 0.4055(3) -0.0703(7) 0.0537(17) Uani 1 1 d . . .
H13 H 0.0272 0.4332 -0.1154 0.064 Uiso 1 1 calc R . .
C14 C 0.1077(3) 0.4029(2) -0.0963(7) 0.0442(15) Uani 1 1 d . . .
C15 C 0.1359(3) 0.3601(3) -0.0253(8) 0.0548(17) Uani 1 1 d . . .
H15 H 0.1753 0.3555 -0.0410 0.066 Uiso 1 1 calc R . .
C16 C 0.1060(3) 0.3243(3) 0.0681(8) 0.0576(18) Uani 1 1 d . . .
H16 H 0.1264 0.2966 0.1168 0.069 Uiso 1 1 calc R . .
C17 C 0.1386(2) 0.4434(3) -0.1897(7) 0.0435(15) Uani 1 1 d . . .
C18 C 0.1300(3) 0.4992(3) -0.1877(7) 0.0447(15) Uani 1 1 d . . .
C19 C 0.0856(3) 0.5329(3) -0.1023(8) 0.0597(18) Uani 1 1 d . . .
H19A H 0.0993 0.5691 -0.0937 0.090 Uiso 1 1 calc R . .
H19B H 0.0790 0.5187 0.0035 0.090 Uiso 1 1 calc R . .
H19C H 0.0501 0.5325 -0.1622 0.090 Uiso 1 1 calc R . .
C20 C 0.2500 0.5000 -0.4406(10) 0.052(2) Uani 1 2 d S . .
H20A H 0.2609 0.4702 -0.5093 0.063 Uiso 0.50 1 calc PR . .
H20B H 0.2391 0.5298 -0.5093 0.063 Uiso 0.50 1 calc PR . .
C21 C 0.1853(3) 0.4353(3) -0.2916(7) 0.0469(15) Uani 1 1 d . . .
C22 C 0.2131(3) 0.3856(3) -0.3492(9) 0.070(2) Uani 1 1 d . . .
H22A H 0.2141 0.3856 -0.4648 0.105 Uiso 1 1 calc R . .
H22B H 0.1915 0.3552 -0.3121 0.105 Uiso 1 1 calc R . .
H22C H 0.2518 0.3837 -0.3082 0.105 Uiso 1 1 calc R . .
C23 C 0.1134(5) 0.2537(4) 0.4775(12) 0.095(3) Uani 1 1 d . . .
C24 C 0.2157(7) 0.2495(5) 0.5129(18) 0.143(4) Uani 1 1 d U . .

loop_
_atom_site_aniso_label
_atom_site_aniso_U_11
_atom_site_aniso_U_22
_atom_site_aniso_U_33
_atom_site_aniso_U_23
_atom_site_aniso_U_13
_atom_site_aniso_U_12
Cd1 0.0529(4) 0.0406(4) 0.0672(4) 0.000 0.0198(4) 0.000
N1 0.068(4) 0.045(3) 0.054(3) 0.001(3) 0.016(3) 0.016(3)
N2 0.039(3) 0.051(3) 0.036(2) -0.004(2) -0.002(2) 0.002(2)
N3 0.038(3) 0.056(3) 0.036(2) -0.001(3) 0.003(2) 0.005(2)
N4 0.043(3) 0.054(4) 0.074(4) 0.012(3) 0.014(3) 0.001(3)
N5 0.051(3) 0.055(3) 0.029(3) 0.001(2) 0.002(2) -0.007(3)
N6 0.053(3) 0.058(3) 0.034(3) 0.006(2) -0.006(2) -0.003(3)
N7 0.065(3) 0.082(4) 0.095(4) -0.002(3) 0.002(3) 0.006(3)
N8 0.120(5) 0.120(5) 0.124(5) 0.004(3) -0.002(3) -0.002(3)
N8' 0.120(5) 0.120(5) 0.124(5) 0.004(3) -0.002(3) -0.002(3)
N9 0.177(7) 0.185(7) 0.205(7) -0.011(5) 0.010(5) -0.007(5)
C1 0.081(5) 0.054(4) 0.045(3) 0.005(3) 0.011(3) 0.017(4)
C2 0.075(5) 0.047(4) 0.054(4) 0.009(3) 0.010(3) 0.023(4)
C3 0.041(4) 0.054(4) 0.047(4) 0.002(3) 0.006(3) 0.012(3)
C4 0.084(5) 0.063(5) 0.046(4) 0.007(3) 0.012(4) 0.033(4)
C5 0.082(5) 0.059(5) 0.063(5) 0.008(4) 0.010(4) 0.028(4)
C6 0.042(4) 0.045(4) 0.041(3) 0.001(3) 0.004(3) 0.007(3)
C7 0.038(3) 0.056(4) 0.035(3) -0.004(3) -0.003(3) 0.004(3)
C8 0.047(4) 0.074(5) 0.061(4) -0.012(4) 0.004(3) -0.007(3)
C9 0.044(5) 0.060(6) 0.031(4) 0.000 0.000 0.014(4)
C10 0.054(4) 0.041(3) 0.034(3) 0.000(3) -0.002(3) 0.008(3)
C11 0.069(5) 0.053(4) 0.075(5) 0.013(4) 0.022(4) 0.009(3)
C12 0.042(4) 0.060(5) 0.084(5) 0.010(4) 0.011(4) 0.007(3)
C13 0.047(4) 0.051(4) 0.063(4) 0.010(3) 0.003(3) 0.002(3)
C14 0.042(4) 0.050(4) 0.041(3) -0.002(3) 0.005(3) 0.000(3)
C15 0.037(4) 0.062(5) 0.065(4) 0.007(3) 0.006(3) -0.004(3)
C16 0.044(4) 0.055(4) 0.074(5) 0.017(4) 0.004(3) 0.003(3)
C17 0.039(4) 0.059(4) 0.033(3) -0.001(3) 0.001(3) -0.004(3)
C18 0.046(4) 0.056(4) 0.032(3) 0.008(3) -0.005(3) 0.001(3)
C19 0.058(4) 0.065(5) 0.056(4) 0.006(3) -0.001(3) 0.011(4)
C20 0.051(5) 0.074(6) 0.033(4) 0.000 0.000 -0.014(5)
C21 0.050(4) 0.051(4) 0.039(3) -0.004(3) 0.002(3) -0.007(3)
C22 0.078(5) 0.062(5) 0.072(5) -0.011(4) 0.027(4) 0.002(4)
C23 0.117(9) 0.075(7) 0.092(7) 0.015(5) -0.018(6) -0.015(6)
C24 0.140(6) 0.136(6) 0.153(6) -0.002(4) -0.001(5) -0.004(5)

loop_
_atom_type_symbol
_atom_type_description
_atom_type_scat_dispersion_real
_atom_type_scat_dispersion_imag
_atom_type_scat_source
C C 0.0033 0.0016 'International Tables Vol C Tables 4.2.6.8 and 6.1.1.4'
H H 0.0000 0.0000 'International Tables Vol C Tables 4.2.6.8 and 6.1.1.4'
N N 0.0061 0.0033 'International Tables Vol C Tables 4.2.6.8 and 6.1.1.4'
Cd Cd -0.8075 1.2024 'International Tables Vol C Tables 4.2.6.8 and 6.1.1.4'

loop_
_geom_angle_atom_site_label_1
_geom_angle_atom_site_label_2
_geom_angle_atom_site_label_3
_geom_angle
_geom_angle_site_symmetry_1
_geom_angle_site_symmetry_3
_geom_angle_publ_flag
N7 Cd1 N7 179.1(4) 3 . ?
N7 Cd1 N4 91.2(2) 3 3 ?
N7 Cd1 N4 88.2(2) . 3 ?
N7 Cd1 N4 88.2(2) 3 . ?
N7 Cd1 N4 91.2(2) . . ?
N4 Cd1 N4 96.0(3) 3 . ?
N7 Cd1 N1 90.9(2) 3 . ?
N7 Cd1 N1 89.8(2) . . ?
N4 Cd1 N1 175.91(19) 3 . ?
N4 Cd1 N1 87.60(18) . . ?
N7 Cd1 N1 89.8(2) 3 3 ?
N7 Cd1 N1 90.9(2) . 3 ?
N4 Cd1 N1 87.60(18) 3 3 ?
N4 Cd1 N1 175.91(19) . 3 ?
N1 Cd1 N1 88.9(3) . 3 ?
C1 N1 C5 116.9(6) . . ?
C1 N1 Cd1 118.5(4) . . ?
C5 N1 Cd1 124.5(4) . . ?
C7 N2 N3 104.8(5) . . ?
C10 N3 N2 112.5(4) . . ?
C10 N3 C9 129.6(4) . . ?
N2 N3 C9 117.9(4) . . ?
C16 N4 C12 117.2(6) . . ?
C16 N4 Cd1 122.3(4) . . ?
C12 N4 Cd1 120.6(4) . . ?
C21 N5 N6 112.9(5) . . ?
C21 N5 C20 129.3(5) . . ?
N6 N5 C20 117.5(4) . . ?
C18 N6 N5 104.2(5) . . ?
C23 N7 Cd1 149.3(9) . . ?
C23 N8 C24 115.9(16) . . ?
C24 N8' C23 119.2(16) . . ?
N1 C1 C2 123.0(6) . . ?
N1 C1 H1 118.5 . . ?
C2 C1 H1 118.5 . . ?
C1 C2 C3 120.1(6) . . ?
C1 C2 H2 120.0 . . ?
C3 C2 H2 120.0 . . ?
C4 C3 C2 117.0(6) . . ?
C4 C3 C6 123.3(5) . . ?
C2 C3 C6 119.6(5) . . ?
C5 C4 C3 119.1(6) . . ?
C5 C4 H4 120.4 . . ?
C3 C4 H4 120.4 . . ?
N1 C5 C4 123.8(6) . . ?
N1 C5 H5 118.1 . . ?
C4 C5 H5 118.1 . . ?
C10 C6 C7 105.2(5) . . ?
C10 C6 C3 128.8(5) . . ?
C7 C6 C3 126.0(5) . . ?
N2 C7 C6 111.1(5) . . ?
N2 C7 C8 119.5(6) . . ?
C6 C7 C8 129.3(5) . . ?
C7 C8 H8A 109.5 . . ?
C7 C8 H8B 109.5 . . ?
H8A C8 H8B 109.5 . . ?
C7 C8 H8C 109.5 . . ?
H8A C8 H8C 109.5 . . ?
H8B C8 H8C 109.5 . . ?
N3 C9 N3 111.8(6) . 2 ?
N3 C9 H9A 109.3 . . ?
N3 C9 H9A 109.3 2 . ?
N3 C9 H9B 109.3 . . ?
N3 C9 H9B 109.3 2 . ?
H9A C9 H9B 107.9 . . ?
N3 C10 C6 106.5(5) . . ?
N3 C10 C11 122.8(5) . . ?
C6 C10 C11 130.7(5) . . ?
C10 C11 H11A 109.5 . . ?
C10 C11 H11B 109.5 . . ?
H11A C11 H11B 109.5 . . ?
C10 C11 H11C 109.5 . . ?
H11A C11 H11C 109.5 . . ?
H11B C11 H11C 109.5 . . ?
N4 C12 C13 123.5(6) . . ?
N4 C12 H12 118.3 . . ?
C13 C12 H12 118.3 . . ?
C12 C13 C14 119.8(6) . . ?
C12 C13 H13 120.1 . . ?
C14 C13 H13 120.1 . . ?
C15 C14 C13 115.8(6) . . ?
C15 C14 C17 122.0(5) . . ?
C13 C14 C17 122.2(6) . . ?
C16 C15 C14 120.4(6) . . ?
C16 C15 H15 119.8 . . ?
C14 C15 H15 119.8 . . ?
N4 C16 C15 123.3(6) . . ?
N4 C16 H16 118.3 . . ?
C15 C16 H16 118.3 . . ?
C21 C17 C18 105.2(5) . . ?
C21 C17 C14 127.2(6) . . ?
C18 C17 C14 127.5(5) . . ?
N6 C18 C17 111.8(5) . . ?
N6 C18 C19 117.2(6) . . ?
C17 C18 C19 131.0(6) . . ?
C18 C19 H19A 109.5 . . ?
C18 C19 H19B 109.5 . . ?
H19A C19 H19B 109.5 . . ?
C18 C19 H19C 109.5 . . ?
H19A C19 H19C 109.5 . . ?
H19B C19 H19C 109.5 . . ?
N5 C20 N5 111.7(6) 2_565 . ?
N5 C20 H20A 109.3 2_565 . ?
N5 C20 H20A 109.3 . . ?
N5 C20 H20B 109.3 2_565 . ?
N5 C20 H20B 109.3 . . ?
H20A C20 H20B 107.9 . . ?
N5 C21 C17 105.9(5) . . ?
N5 C21 C22 122.8(6) . . ?
C17 C21 C22 131.2(6) . . ?
C21 C22 H22A 109.5 . . ?
C21 C22 H22B 109.5 . . ?
H22A C22 H22B 109.5 . . ?
C21 C22 H22C 109.5 . . ?
H22A C22 H22C 109.5 . . ?
H22B C22 H22C 109.5 . . ?
N7 C23 N8 158.1(15) . . ?
N7 C23 N8' 161.4(14) . . ?
N9 C24 N8' 159(2) . . ?
N9 C24 N8 162(2) . . ?

loop_
_geom_bond_atom_site_label_1
_geom_bond_atom_site_label_2
_geom_bond_distance
_geom_bond_site_symmetry_2
_geom_bond_publ_flag
Cd1 N7 2.332(8) 3 ?
Cd1 N7 2.332(8) . ?
Cd1 N4 2.352(5) 3 ?
Cd1 N4 2.352(5) . ?
Cd1 N1 2.369(5) . ?
Cd1 N1 2.369(5) 3 ?
N1 C1 1.321(8) . ?
N1 C5 1.339(8) . ?
N2 C7 1.320(7) . ?
N2 N3 1.356(6) . ?
N3 C10 1.348(7) . ?
N3 C9 1.438(6) . ?
N4 C16 1.315(8) . ?
N4 C12 1.323(8) . ?
N5 C21 1.351(7) . ?
N5 N6 1.367(6) . ?
N5 C20 1.442(6) . ?
N6 C18 1.327(7) . ?
N7 C23 1.014(11) . ?
N8 C23 1.40(2) . ?
N8 C24 1.42(2) . ?
N8' C24 1.34(2) . ?
N8' C23 1.43(2) . ?
N9 C24 1.117(16) . ?
C1 C2 1.370(8) . ?
C1 H1 0.9300 . ?
C2 C3 1.384(8) . ?
C2 H2 0.9300 . ?
C3 C4 1.379(8) . ?
C3 C6 1.481(8) . ?
C4 C5 1.368(9) . ?
C4 H4 0.9300 . ?
C5 H5 0.9300 . ?
C6 C10 1.368(8) . ?
C6 C7 1.414(8) . ?
C7 C8 1.497(8) . ?
C8 H8A 0.9600 . ?
C8 H8B 0.9600 . ?
C8 H8C 0.9600 . ?
C9 N3 1.438(6) 2 ?
C9 H9A 0.9700 . ?
C9 H9B 0.9700 . ?
C10 C11 1.493(8) . ?
C11 H11A 0.9600 . ?
C11 H11B 0.9600 . ?
C11 H11C 0.9600 . ?
C12 C13 1.373(9) . ?
C12 H12 0.9300 . ?
C13 C14 1.386(8) . ?
C13 H13 0.9300 . ?
C14 C15 1.383(8) . ?
C14 C17 1.461(8) . ?
C15 C16 1.369(8) . ?
C15 H15 0.9300 . ?
C16 H16 0.9300 . ?
C17 C21 1.387(8) . ?
C17 C18 1.406(9) . ?
C18 C19 1.505(8) . ?
C19 H19A 0.9600 . ?
C19 H19B 0.9600 . ?
C19 H19C 0.9600 . ?
C20 N5 1.442(6) 2_565 ?
C20 H20A 0.9700 . ?
C20 H20B 0.9700 . ?
C21 C22 1.477(8) . ?
C22 H22A 0.9600 . ?
C22 H22B 0.9600 . ?
C22 H22C 0.9600 . ?

loop_
_geom_torsion_atom_site_label_1
_geom_torsion_atom_site_label_2
_geom_torsion_atom_site_label_3
_geom_torsion_atom_site_label_4
_geom_torsion
_geom_torsion_site_symmetry_1
_geom_torsion_site_symmetry_2
_geom_torsion_site_symmetry_3
_geom_torsion_site_symmetry_4
_geom_torsion_publ_flag
N7 Cd1 N1 C1 -137.4(5) 3 . . . ?
N7 Cd1 N1 C1 43.2(5) . . . . ?
N4 Cd1 N1 C1 134.4(5) . . . . ?
N1 Cd1 N1 C1 -47.6(5) 3 . . . ?
N7 Cd1 N1 C5 46.0(6) 3 . . . ?
N7 Cd1 N1 C5 -133.3(6) . . . . ?
N4 Cd1 N1 C5 -42.2(6) . . . . ?
N1 Cd1 N1 C5 135.8(7) 3 . . . ?
C7 N2 N3 C10 0.5(6) . . . . ?
C7 N2 N3 C9 179.1(5) . . . . ?
N7 Cd1 N4 C16 -138.1(6) 3 . . . ?
N7 Cd1 N4 C16 42.6(6) . . . . ?
N4 Cd1 N4 C16 131.0(6) 3 . . . ?
N1 Cd1 N4 C16 -47.1(5) . . . . ?
N7 Cd1 N4 C12 41.3(6) 3 . . . ?
N7 Cd1 N4 C12 -138.1(6) . . . . ?
N4 Cd1 N4 C12 -49.7(5) 3 . . . ?
N1 Cd1 N4 C12 132.2(6) . . . . ?
C21 N5 N6 C18 -1.3(6) . . . . ?
C20 N5 N6 C18 -175.7(5) . . . . ?
N4 Cd1 N7 C23 -171.3(17) 3 . . . ?
N4 Cd1 N7 C23 -75.3(17) . . . . ?
N1 Cd1 N7 C23 12.3(17) . . . . ?
N1 Cd1 N7 C23 101.1(17) 3 . . . ?
C5 N1 C1 C2 -2.3(11) . . . . ?
Cd1 N1 C1 C2 -179.1(6) . . . . ?
N1 C1 C2 C3 0.2(12) . . . . ?
C1 C2 C3 C4 1.8(11) . . . . ?
C1 C2 C3 C6 -178.7(6) . . . . ?
C2 C3 C4 C5 -1.8(11) . . . . ?
C6 C3 C4 C5 178.8(7) . . . . ?
C1 N1 C5 C4 2.3(11) . . . . ?
Cd1 N1 C5 C4 179.0(6) . . . . ?
C3 C4 C5 N1 -0.3(12) . . . . ?
C4 C3 C6 C10 53.9(10) . . . . ?
C2 C3 C6 C10 -125.4(7) . . . . ?
C4 C3 C6 C7 -127.6(7) . . . . ?
C2 C3 C6 C7 53.0(9) . . . . ?
N3 N2 C7 C6 -0.3(6) . . . . ?
N3 N2 C7 C8 175.4(5) . . . . ?
C10 C6 C7 N2 0.0(6) . . . . ?
C3 C6 C7 N2 -178.7(5) . . . . ?
C10 C6 C7 C8 -175.1(6) . . . . ?
C3 C6 C7 C8 6.2(10) . . . . ?
C10 N3 C9 N3 102.8(6) . . . 2 ?
N2 N3 C9 N3 -75.5(4) . . . 2 ?
N2 N3 C10 C6 -0.5(6) . . . . ?
C9 N3 C10 C6 -178.8(5) . . . . ?
N2 N3 C10 C11 178.4(5) . . . . ?
C9 N3 C10 C11 0.1(9) . . . . ?
C7 C6 C10 N3 0.2(6) . . . . ?
C3 C6 C10 N3 178.9(6) . . . . ?
C7 C6 C10 C11 -178.5(6) . . . . ?
C3 C6 C10 C11 0.2(11) . . . . ?
C16 N4 C12 C13 -1.1(11) . . . . ?
Cd1 N4 C12 C13 179.5(5) . . . . ?
N4 C12 C13 C14 1.1(11) . . . . ?
C12 C13 C14 C15 0.5(9) . . . . ?
C12 C13 C14 C17 -178.1(6) . . . . ?
C13 C14 C15 C16 -1.9(9) . . . . ?
C17 C14 C15 C16 176.7(6) . . . . ?
C12 N4 C16 C15 -0.4(10) . . . . ?
Cd1 N4 C16 C15 179.0(5) . . . . ?
C14 C15 C16 N4 1.9(11) . . . . ?
C15 C14 C17 C21 37.0(9) . . . . ?
C13 C14 C17 C21 -144.5(6) . . . . ?
C15 C14 C17 C18 -138.5(6) . . . . ?
C13 C14 C17 C18 40.0(9) . . . . ?
N5 N6 C18 C17 1.2(6) . . . . ?
N5 N6 C18 C19 -178.5(5) . . . . ?
C21 C17 C18 N6 -0.6(7) . . . . ?
C14 C17 C18 N6 175.6(5) . . . . ?
C21 C17 C18 C19 178.9(6) . . . . ?
C14 C17 C18 C19 -4.8(10) . . . . ?
C21 N5 C20 N5 -93.5(6) . . . 2_565 ?
N6 N5 C20 N5 79.8(4) . . . 2_565 ?
N6 N5 C21 C17 0.9(6) . . . . ?
C20 N5 C21 C17 174.4(5) . . . . ?
N6 N5 C21 C22 177.5(6) . . . . ?
C20 N5 C21 C22 -9.0(9) . . . . ?
C18 C17 C21 N5 -0.2(6) . . . . ?
C14 C17 C21 N5 -176.5(5) . . . . ?
C18 C17 C21 C22 -176.3(7) . . . . ?
C14 C17 C21 C22 7.4(11) . . . . ?
Cd1 N7 C23 N8 -164(3) . . . . ?
Cd1 N7 C23 N8' -31(5) . . . . ?
C24 N8 C23 N7 -151(3) . . . . ?
C24 N8 C23 N8' 52.4(18) . . . . ?
C24 N8' C23 N7 148(4) . . . . ?
C24 N8' C23 N8 -60(2) . . . . ?
C23 N8' C24 N9 -138(5) . . . . ?
C23 N8' C24 N8 57(2) . . . . ?
C23 N8 C24 N9 140(5) . . . . ?
C23 N8 C24 N8' -55.8(19) . . . . ?
